data_1558509
loop_
_publ_author_name
'Wu, An'
'Qian, Hui'
'Zhao, Wanxiang'
'Sun, Jianwei'

_publ_section_title
;
 Benzannulation of Isobenzopyryliums with Electron-Rich Alkynes: A Modular
 Access to \b-Functionalized Naphthalenes
;
_journal_name_full 'Chemical Science'
_journal_paper_doi 10.1039/D0SC02502J
_journal_year 2020
_chemical_formula_moiety 'C15 H15 F O2'
_chemical_formula_sum 'C15 H15 F O2'
_chemical_formula_weight 246.27
_chemical_name_systematic 3-Butyl-7-fluoro-2-hydroxy-1-naphthaldehyde
_space_group_crystal_system monoclinic
_space_group_IT_number 14
_space_group_name_Hall '-P 2yn'
_space_group_name_H-M_alt 'P 1 21/n 1'
_atom_sites_solution_hydrogens geom
_audit_creation_date 2016-01-14
_audit_creation_method
;
Olex2 1.2
(compiled 2015.09.30 svn.r3233 for OlexSys, GUI svn.r5103)
;
_audit_update_record
;
2020-04-09 deposited with the CCDC.	2020-07-06 downloaded from the CCDC.
;
_cell_angle_alpha 90
_cell_angle_beta 111.872(2)
_cell_angle_gamma 90
_cell_formula_units_Z 4
_cell_length_a 7.37471(14)
_cell_length_b 19.0645(3)
_cell_length_c 9.32895(18)
_cell_measurement_reflns_used 2687
_cell_measurement_temperature 100.01(10)
_cell_measurement_theta_max 75.3120
_cell_measurement_theta_min 5.6040
_cell_volume 1217.19(4)
_computing_cell_refinement
;
CrysAlisPro, Agilent Technologies,
Version 1.171.37.35 (release 13-08-2014 CrysAlis171 .NET)
(compiled Aug 13 2014,18:06:01)
;
_computing_data_collection
;
CrysAlisPro, Agilent Technologies,
Version 1.171.37.35 (release 13-08-2014 CrysAlis171 .NET)
(compiled Aug 13 2014,18:06:01)
;
_computing_data_reduction
;
CrysAlisPro, Agilent Technologies,
Version 1.171.37.35 (release 13-08-2014 CrysAlis171 .NET)
(compiled Aug 13 2014,18:06:01)
;
_computing_molecular_graphics 'Olex2 (Dolomanov et al., 2009)'
_computing_publication_material 'Olex2 (Dolomanov et al., 2009)'
_computing_structure_refinement 'ShelXL (Sheldrick, 2015)'
_computing_structure_solution 'ShelXS (Sheldrick, 2008)'
_diffrn_ambient_environment air
_diffrn_ambient_temperature 100.01(10)
_diffrn_detector 'CCD plate'
_diffrn_detector_area_resol_mean 10.3587
_diffrn_detector_type Atlas
_diffrn_measured_fraction_theta_full 0.973
_diffrn_measured_fraction_theta_max 0.973
_diffrn_measurement_details
;
#__ type_ start__ end____ width___ exp.time_
  1 omega   33.00   76.00   1.0000   10.0000
omega____ theta____ kappa____ phi______ frames
    -      110.5703  -30.0000  150.0000 43

#__ type_ start__ end____ width___ exp.time_
  2 omega   87.00  178.00   1.0000   10.0000
omega____ theta____ kappa____ phi______ frames
    -      110.5703   45.0000  -60.0000 91

#__ type_ start__ end____ width___ exp.time_
  3 omega  118.00  177.00   1.0000   10.0000
omega____ theta____ kappa____ phi______ frames
    -      110.5703  111.0000   90.0000 59

#__ type_ start__ end____ width___ exp.time_
  4 omega   35.00   77.00   1.0000   10.0000
omega____ theta____ kappa____ phi______ frames
    -      110.5703  -30.0000 -180.0000 42

#__ type_ start__ end____ width___ exp.time_
  5 omega   36.00  105.00   1.0000   10.0000
omega____ theta____ kappa____ phi______ frames
    -      110.5703  -94.0000  -90.0000 69

#__ type_ start__ end____ width___ exp.time_
  6 omega   32.00  113.00   1.0000   10.0000
omega____ theta____ kappa____ phi______ frames
    -      110.5703 -111.0000 -150.0000 81

#__ type_ start__ end____ width___ exp.time_
  7 omega   24.00   98.00   1.0000    3.0000
omega____ theta____ kappa____ phi______ frames
    -       40.9453 -125.0000  -90.0000 74

#__ type_ start__ end____ width___ exp.time_
  8 omega -108.00    1.00   1.0000    3.0000
omega____ theta____ kappa____ phi______ frames
    -      -40.9453  -19.0000 -120.0000 109
;
_diffrn_measurement_device 'kappa diffractometer'
_diffrn_measurement_device_type 'SuperNova, Dual, Cu at zero, Atlas'
_diffrn_measurement_method '\w scans'
_diffrn_orient_matrix_UB_11 -0.1640809000
_diffrn_orient_matrix_UB_12 0.0335222000
_diffrn_orient_matrix_UB_13 -0.1382161000
_diffrn_orient_matrix_UB_21 0.0801803000
_diffrn_orient_matrix_UB_22 0.0734493000
_diffrn_orient_matrix_UB_23 0.0593051000
_diffrn_orient_matrix_UB_31 0.1315137000
_diffrn_orient_matrix_UB_32 -0.0028893000
_diffrn_orient_matrix_UB_33 -0.0952124000
_diffrn_radiation_monochromator mirror
_diffrn_radiation_probe x-ray
_diffrn_radiation_type CuK\a
_diffrn_radiation_wavelength 1.54184
_diffrn_reflns_av_R_equivalents 0.0121
_diffrn_reflns_av_unetI/netI 0.0172
_diffrn_reflns_limit_h_max 8
_diffrn_reflns_limit_h_min -5
_diffrn_reflns_limit_k_max 21
_diffrn_reflns_limit_k_min -22
_diffrn_reflns_limit_l_max 9
_diffrn_reflns_limit_l_min -11
_diffrn_reflns_number 3701
_diffrn_reflns_theta_full 66.500
_diffrn_reflns_theta_max 66.975
_diffrn_reflns_theta_min 4.639
_diffrn_source 'sealed X-ray tube'
_diffrn_source_current 0.80
_diffrn_source_power 0.040
_diffrn_source_target Cu
_diffrn_source_type 'SuperNova (Cu) X-ray Source'
_diffrn_source_voltage 50
_exptl_absorpt_coefficient_mu 0.810
_exptl_absorpt_correction_T_max 1.00000
_exptl_absorpt_correction_T_min 0.86813
_exptl_absorpt_correction_type multi-scan
_exptl_absorpt_process_details
;
CrysAlisPro, Agilent Technologies,
Version 1.171.37.35 (release 13-08-2014 CrysAlis171 .NET)
(compiled Aug 13 2014,18:06:01)
Empirical absorption correction using spherical harmonics,
 implemented in SCALE3 ABSPACK scaling algorithm.
;
_exptl_crystal_colour colourless
_exptl_crystal_density_diffrn 1.344
_exptl_crystal_density_method 'not measured'
_exptl_crystal_description needle
_exptl_crystal_F_000 520
_exptl_crystal_recrystallization_method 'Re-crystallisation from solvent: chloromethane and hexane'
_exptl_crystal_size_max 0.25
_exptl_crystal_size_mid 0.1
_exptl_crystal_size_min 0.08
_refine_diff_density_max 0.190
_refine_diff_density_min -0.211
_refine_diff_density_rms 0.039
_refine_ls_extinction_method none
_refine_ls_goodness_of_fit_ref 1.001
_refine_ls_hydrogen_treatment constr
_refine_ls_matrix_type full
_refine_ls_number_parameters 165
_refine_ls_number_reflns 2115
_refine_ls_number_restraints 0
_refine_ls_restrained_S_all 1.001
_refine_ls_R_factor_all 0.0325
_refine_ls_R_factor_gt 0.0307
_refine_ls_shift/su_max 0.001
_refine_ls_shift/su_mean 0.000
_refine_ls_structure_factor_coef Fsqd
_refine_ls_weighting_details 'w=1/[\s^2^(Fo^2^)+(0.0500P)^2^+0.2410P] where P=(Fo^2^+2Fc^2^)/3'
_refine_ls_weighting_scheme calc
_refine_ls_wR_factor_gt 0.0798
_refine_ls_wR_factor_ref 0.0814
_reflns_Friedel_coverage 0.000
_reflns_number_gt 1980
_reflns_number_total 2115
_reflns_threshold_expression 'I > 2\s(I)'
_cod_data_source_file d0sc02502j2.cif
_cod_data_source_block an3cult
_cod_database_code 1558509
_shelx_space_group_comment
;
The symmetry employed for this shelxl refinement is uniquely defined
by the following loop, which should always be used as a source of
symmetry information in preference to the above space-group names.
They are only intended as comments.
;
_reflns_odcompleteness_completeness 98.61
_reflns_odcompleteness_iscentric 1
_reflns_odcompleteness_theta 68.13
_olex2_refinement_description
;
1. Fixed Uiso
 At 1.2 times of:
  All C(H) groups, All C(H,H) groups
 At 1.5 times of:
  All C(H,H,H) groups, All O(H) groups
2.a Secondary CH2 refined with riding coordinates:
 C12(H12A,H12B), C13(H13A,H13B), C14(H14A,H14B)
2.b Aromatic/amide H refined with riding coordinates:
 C1(H1), C5(H5), C7(H7), C8(H8), C10(H10)
2.c Idealised Me refined as rotating group:
 C15(H15A,H15B,H15C)
2.d Idealised tetrahedral OH refined as rotating group:
 O2(H2)
;
_shelx_shelxl_version_number 2014/7
_olex2_date_sample_data_collection 2016-01-13
_olex2_submission_special_instructions 'No special instructions were received'

loop_
_space_group_symop_operation_xyz
'x, y, z'
'-x+1/2, y+1/2, -z+1/2'
'-x, -y, -z'
'x-1/2, -y-1/2, z-1/2'

loop_
_atom_site_label
_atom_site_type_symbol
_atom_site_fract_x
_atom_site_fract_y
_atom_site_fract_z
_atom_site_U_iso_or_equiv
_atom_site_adp_type
_atom_site_occupancy
_atom_site_site_symmetry_order
_atom_site_calc_flag
_atom_site_refinement_flags_posn
_atom_site_refinement_flags_adp
_atom_site_refinement_flags_occupancy
_atom_site_disorder_assembly
_atom_site_disorder_group
F1 F -0.16156(8) 0.65358(3) 0.07805(6) 0.02227(17) Uani 1 1 d . . . . .
O1 O 0.46619(11) 0.69602(4) 0.76406(8) 0.02256(19) Uani 1 1 d . . . . .
O2 O 0.54644(10) 0.56786(4) 0.83671(8) 0.01974(18) Uani 1 1 d . . . . .
H2 H 0.5513 0.6116 0.8478 0.030 Uiso 1 1 calc GR . . . .
C1 C 0.35080(14) 0.67615(5) 0.63641(11) 0.0180(2) Uani 1 1 d . . . . .
H1 H 0.2814 0.7109 0.5637 0.022 Uiso 1 1 calc R . . . .
C2 C 0.31490(13) 0.60340(5) 0.59091(10) 0.0147(2) Uani 1 1 d . . . . .
C3 C 0.41852(14) 0.55157(5) 0.69561(11) 0.0149(2) Uani 1 1 d . . . . .
C4 C 0.39621(14) 0.47868(5) 0.65938(11) 0.0150(2) Uani 1 1 d . . . . .
C5 C 0.26930(14) 0.46083(5) 0.51490(11) 0.0153(2) Uani 1 1 d . . . . .
H5 H 0.2536 0.4125 0.4880 0.018 Uiso 1 1 calc R . . . .
C6 C 0.15954(13) 0.51062(5) 0.40276(11) 0.0151(2) Uani 1 1 d . . . . .
C7 C 0.03110(14) 0.48834(5) 0.25523(11) 0.0167(2) Uani 1 1 d . . . . .
H7 H 0.0192 0.4397 0.2314 0.020 Uiso 1 1 calc R . . . .
C8 C -0.07661(14) 0.53570(5) 0.14580(11) 0.0175(2) Uani 1 1 d . . . . .
H8 H -0.1626 0.5208 0.0466 0.021 Uiso 1 1 calc R . . . .
C9 C -0.05470(14) 0.60651(5) 0.18613(11) 0.0168(2) Uani 1 1 d . . . . .
C10 C 0.06638(14) 0.63157(5) 0.32647(11) 0.0159(2) Uani 1 1 d . . . . .
H10 H 0.0747 0.6805 0.3476 0.019 Uiso 1 1 calc R . . . .
C11 C 0.17908(13) 0.58318(5) 0.43969(10) 0.0140(2) Uani 1 1 d . . . . .
C12 C 0.51298(14) 0.42664(5) 0.78029(11) 0.0166(2) Uani 1 1 d . . . . .
H12A H 0.4785 0.4324 0.8725 0.020 Uiso 1 1 calc R . . . .
H12B H 0.6534 0.4381 0.8113 0.020 Uiso 1 1 calc R . . . .
C13 C 0.48329(14) 0.34994(5) 0.73064(11) 0.0176(2) Uani 1 1 d . . . . .
H13A H 0.3434 0.3378 0.7004 0.021 Uiso 1 1 calc R . . . .
H13B H 0.5186 0.3435 0.6390 0.021 Uiso 1 1 calc R . . . .
C14 C 0.60507(16) 0.30016(6) 0.85768(12) 0.0244(2) Uani 1 1 d . . . . .
H14A H 0.7434 0.3153 0.8962 0.029 Uiso 1 1 calc R . . . .
H14B H 0.5596 0.3025 0.9449 0.029 Uiso 1 1 calc R . . . .
C15 C 0.59117(19) 0.22476(6) 0.80096(16) 0.0341(3) Uani 1 1 d . . . . .
H15A H 0.6450 0.2216 0.7197 0.051 Uiso 1 1 calc GR . . . .
H15B H 0.4540 0.2101 0.7595 0.051 Uiso 1 1 calc GR . . . .
H15C H 0.6656 0.1941 0.8871 0.051 Uiso 1 1 calc GR . . . .

loop_
_atom_site_aniso_label
_atom_site_aniso_U_11
_atom_site_aniso_U_22
_atom_site_aniso_U_33
_atom_site_aniso_U_23
_atom_site_aniso_U_13
_atom_site_aniso_U_12
F1 0.0236(3) 0.0175(3) 0.0171(3) 0.0052(2) -0.0024(2) 0.0043(2)
O1 0.0275(4) 0.0152(4) 0.0192(4) -0.0034(3) 0.0019(3) -0.0024(3)
O2 0.0235(4) 0.0148(3) 0.0139(3) -0.0013(3) -0.0011(3) 0.0001(3)
C1 0.0203(5) 0.0146(5) 0.0164(5) 0.0002(4) 0.0036(4) 0.0001(4)
C2 0.0154(5) 0.0132(5) 0.0150(5) 0.0011(4) 0.0051(4) 0.0006(4)
C3 0.0139(4) 0.0167(5) 0.0127(4) -0.0003(4) 0.0033(4) -0.0009(4)
C4 0.0147(4) 0.0146(5) 0.0155(5) 0.0012(4) 0.0055(4) 0.0008(4)
C5 0.0166(5) 0.0117(4) 0.0168(5) 0.0007(4) 0.0051(4) 0.0006(4)
C6 0.0146(4) 0.0143(5) 0.0160(5) 0.0001(4) 0.0054(4) 0.0000(4)
C7 0.0174(5) 0.0140(5) 0.0173(5) -0.0011(4) 0.0048(4) 0.0000(4)
C8 0.0160(5) 0.0196(5) 0.0138(4) -0.0015(4) 0.0019(4) -0.0007(4)
C9 0.0151(4) 0.0176(5) 0.0156(5) 0.0051(4) 0.0033(4) 0.0037(4)
C10 0.0166(5) 0.0124(4) 0.0176(5) 0.0011(4) 0.0052(4) 0.0006(4)
C11 0.0136(4) 0.0140(5) 0.0143(4) 0.0010(4) 0.0050(4) 0.0004(3)
C12 0.0169(5) 0.0158(5) 0.0144(4) 0.0025(4) 0.0027(4) 0.0017(4)
C13 0.0182(5) 0.0146(5) 0.0193(5) 0.0035(4) 0.0061(4) 0.0021(4)
C14 0.0260(5) 0.0198(5) 0.0249(5) 0.0083(4) 0.0067(4) 0.0049(4)
C15 0.0391(7) 0.0172(6) 0.0440(7) 0.0102(5) 0.0129(6) 0.0079(5)

loop_
_atom_type_symbol
_atom_type_description
_atom_type_scat_dispersion_real
_atom_type_scat_dispersion_imag
_atom_type_scat_source
C C 0.0181 0.0091 'International Tables Vol C Tables 4.2.6.8 and 6.1.1.4'
H H 0.0000 0.0000 'International Tables Vol C Tables 4.2.6.8 and 6.1.1.4'
F F 0.0727 0.0534 'International Tables Vol C Tables 4.2.6.8 and 6.1.1.4'
O O 0.0492 0.0322 'International Tables Vol C Tables 4.2.6.8 and 6.1.1.4'

loop_
_geom_angle_atom_site_label_1
_geom_angle_atom_site_label_2
_geom_angle_atom_site_label_3
_geom_angle
_geom_angle_site_symmetry_1
_geom_angle_site_symmetry_3
_geom_angle_publ_flag
O1 C1 C2 124.14(9) . . ?
C3 C2 C1 118.67(9) . . ?
C3 C2 C11 119.52(9) . . ?
C11 C2 C1 121.79(9) . . ?
O2 C3 C2 121.60(9) . . ?
O2 C3 C4 115.84(9) . . ?
C2 C3 C4 122.56(9) . . ?
C3 C4 C12 118.74(9) . . ?
C5 C4 C3 116.92(9) . . ?
C5 C4 C12 124.34(9) . . ?
C4 C5 C6 123.54(9) . . ?
C7 C6 C5 120.46(9) . . ?
C7 C6 C11 119.96(9) . . ?
C11 C6 C5 119.58(9) . . ?
C8 C7 C6 121.22(9) . . ?
C7 C8 C9 117.34(9) . . ?
F1 C9 C8 117.49(8) . . ?
F1 C9 C10 118.08(9) . . ?
C10 C9 C8 124.43(9) . . ?
C9 C10 C11 118.65(9) . . ?
C6 C11 C2 117.86(9) . . ?
C10 C11 C2 123.73(9) . . ?
C10 C11 C6 118.40(9) . . ?
C4 C12 C13 115.23(8) . . ?
C14 C13 C12 112.64(8) . . ?
C15 C14 C13 111.97(9) . . ?

loop_
_geom_bond_atom_site_label_1
_geom_bond_atom_site_label_2
_geom_bond_distance
_geom_bond_site_symmetry_2
_geom_bond_publ_flag
F1 C9 1.3605(11) . ?
O1 C1 1.2372(13) . ?
O2 C3 1.3393(12) . ?
C1 C2 1.4459(14) . ?
C2 C3 1.3993(13) . ?
C2 C11 1.4454(13) . ?
C3 C4 1.4251(14) . ?
C4 C5 1.3670(14) . ?
C4 C12 1.5081(13) . ?
C5 C6 1.4212(14) . ?
C6 C7 1.4144(14) . ?
C6 C11 1.4199(14) . ?
C7 C8 1.3726(14) . ?
C8 C9 1.3946(14) . ?
C9 C10 1.3669(14) . ?
C10 C11 1.4154(13) . ?
C12 C13 1.5249(13) . ?
C13 C14 1.5228(13) . ?
C14 C15 1.5219(16) . ?

loop_
_geom_hbond_atom_site_label_D
_geom_hbond_atom_site_label_H
_geom_hbond_atom_site_label_A
_geom_hbond_distance_DH
_geom_hbond_distance_HA
_geom_hbond_distance_DA
_geom_hbond_angle_DHA
_geom_hbond_site_symmetry_A
O2 H2 O1 0.84 1.80 2.5457(9) 147.6 .

loop_
_geom_torsion_atom_site_label_1
_geom_torsion_atom_site_label_2
_geom_torsion_atom_site_label_3
_geom_torsion_atom_site_label_4
_geom_torsion
_geom_torsion_site_symmetry_1
_geom_torsion_site_symmetry_2
_geom_torsion_site_symmetry_3
_geom_torsion_site_symmetry_4
_geom_torsion_publ_flag
F1 C9 C10 C11 -179.70(7) . . . . ?
O1 C1 C2 C3 -1.14(15) . . . . ?
O1 C1 C2 C11 -179.63(9) . . . . ?
O2 C3 C4 C5 -178.74(8) . . . . ?
O2 C3 C4 C12 0.89(13) . . . . ?
C1 C2 C3 O2 1.19(14) . . . . ?
C1 C2 C3 C4 -178.42(8) . . . . ?
C1 C2 C11 C6 177.29(8) . . . . ?
C1 C2 C11 C10 -2.12(14) . . . . ?
C2 C3 C4 C5 0.89(14) . . . . ?
C2 C3 C4 C12 -179.49(8) . . . . ?
C3 C2 C11 C6 -1.18(13) . . . . ?
C3 C2 C11 C10 179.41(8) . . . . ?
C3 C4 C5 C6 -0.81(14) . . . . ?
C3 C4 C12 C13 -178.80(8) . . . . ?
C4 C5 C6 C7 179.86(8) . . . . ?
C4 C5 C6 C11 -0.27(14) . . . . ?
C4 C12 C13 C14 180.00(8) . . . . ?
C5 C4 C12 C13 0.80(14) . . . . ?
C5 C6 C7 C8 179.72(8) . . . . ?
C5 C6 C11 C2 1.27(13) . . . . ?
C5 C6 C11 C10 -179.29(8) . . . . ?
C6 C7 C8 C9 -0.19(14) . . . . ?
C7 C6 C11 C2 -178.86(8) . . . . ?
C7 C6 C11 C10 0.58(13) . . . . ?
C7 C8 C9 F1 -179.86(8) . . . . ?
C7 C8 C9 C10 0.08(15) . . . . ?
C8 C9 C10 C11 0.36(15) . . . . ?
C9 C10 C11 C2 178.73(8) . . . . ?
C9 C10 C11 C6 -0.68(13) . . . . ?
C11 C2 C3 O2 179.71(8) . . . . ?
C11 C2 C3 C4 0.11(14) . . . . ?
C11 C6 C7 C8 -0.14(14) . . . . ?
C12 C4 C5 C6 179.59(8) . . . . ?
C12 C13 C14 C15 -173.71(9) . . . . ?
